data_4085801
loop_
_publ_author_name
'Sch\"adle, Christoph'
'Maichle-M\"ossmer, C\"acilia'
'T\"ornroos, Karl W.'
'Anwander, Reiner'

_publ_section_title
;
 Reactivity of Yttrium Methyl Complexes: Hydrido Transfer Capability of
 Selected Alkylalanes
;
_journal_issue 11
_journal_name_full Organometallics
_journal_page_first 2667
_journal_paper_doi 10.1021/acs.organomet.5b00013
_journal_volume 34
_journal_year 2015
_chemical_formula_moiety 'C20 H35 Al'
_chemical_formula_sum 'C20 H35 Al'
_chemical_formula_weight 302.47
_space_group_crystal_system monoclinic
_space_group_IT_number 14
_space_group_name_Hall '-P 2ybc'
_space_group_name_H-M_alt 'P 1 21/c 1'
_symmetry_space_group_name_Hall '-P 2ybc'
_symmetry_space_group_name_H-M 'P 1 21/c 1'
_atom_sites_solution_hydrogens geom
_atom_sites_solution_primary direct
_atom_sites_solution_secondary difmap
_cell_angle_alpha 90
_cell_angle_beta 103.824(6)
_cell_angle_gamma 90
_cell_formula_units_Z 4
_cell_length_a 12.281(2)
_cell_length_b 17.915(3)
_cell_length_c 9.3816(15)
_cell_measurement_reflns_used 116
_cell_measurement_temperature 100.(2)
_cell_measurement_theta_max 27.4126
_cell_measurement_theta_min 3.1857
_cell_volume 2004.3(6)
_computing_cell_refinement 'APEX2 v2012.10-0 (Bruker AXS)'
_computing_data_collection COSMOv1.61
_computing_data_reduction 'SAINT V8.27B (Bruker AXS Inc., 2012)'
_computing_molecular_graphics 'Ortep3, POV-Ray'
_computing_structure_refinement 'SHELXL-97 (Sheldrick, 2008)'
_computing_structure_solution 'SHELXS-97 (Sheldrick, 2008)'
_diffrn_ambient_temperature 100.(2)
_diffrn_detector_area_resol_mean 8.3333
_diffrn_measured_fraction_theta_full 0.988
_diffrn_measured_fraction_theta_max 0.988
_diffrn_measurement_device_type 'Bruker ApexDuo'
_diffrn_measurement_method 'phi and omega scans'
_diffrn_radiation_monochromator multilayer
_diffrn_radiation_type MoK\a
_diffrn_radiation_wavelength 0.71073
_diffrn_reflns_av_R_equivalents 0.0840
_diffrn_reflns_av_sigmaI/netI 0.0747
_diffrn_reflns_limit_h_max 16
_diffrn_reflns_limit_h_min -16
_diffrn_reflns_limit_k_max 24
_diffrn_reflns_limit_k_min -23
_diffrn_reflns_limit_l_max 12
_diffrn_reflns_limit_l_min -12
_diffrn_reflns_number 22212
_diffrn_reflns_theta_full 28.74
_diffrn_reflns_theta_max 28.74
_diffrn_reflns_theta_min 1.71
_diffrn_source 'ImuS-focus sealed tube'
_exptl_absorpt_coefficient_mu 0.096
_exptl_absorpt_correction_T_max 0.99
_exptl_absorpt_correction_T_min 0.92
_exptl_absorpt_correction_type multi-scan
_exptl_absorpt_process_details 'SADABS V2012/1 (Bruker AXS Inc.)'
_exptl_crystal_colour 'clear colourless'
_exptl_crystal_density_diffrn 1.002
_exptl_crystal_density_method 'not measured'
_exptl_crystal_description plate
_exptl_crystal_F_000 672
_exptl_crystal_size_max 0.140
_exptl_crystal_size_mid 0.120
_exptl_crystal_size_min 0.080
_refine_diff_density_max 0.618
_refine_diff_density_min -0.594
_refine_ls_extinction_method none
_refine_ls_goodness_of_fit_ref 1.024
_refine_ls_hydrogen_treatment constr
_refine_ls_matrix_type full
_refine_ls_number_parameters 196
_refine_ls_number_reflns 5162
_refine_ls_number_restraints 0
_refine_ls_restrained_S_all 1.024
_refine_ls_R_factor_all 0.1029
_refine_ls_R_factor_gt 0.0626
_refine_ls_shift/su_max 0.013
_refine_ls_shift/su_mean 0.000
_refine_ls_structure_factor_coef Fsqd
_refine_ls_weighting_details 'calc w=1/[\s^2^(Fo^2^)+(0.0972P)^2^+0.0000P] where P=(Fo^2^+2Fc^2^)/3'
_refine_ls_weighting_scheme calc
_refine_ls_wR_factor_gt 0.1632
_refine_ls_wR_factor_ref 0.1808
_reflns_number_gt 3205
_reflns_number_total 5162
_reflns_threshold_expression >2sigma(I)
_cod_data_source_file om5b00013_si_002.cif
_cod_data_source_block Compound_4
_cod_depositor_comments 'Adding full bibliography for 4085798--4085801.cif.'
_cod_database_code 4085801

loop_
_space_group_symop_operation_xyz
'x, y, z'
'-x, y+1/2, -z+1/2'
'-x, -y, -z'
'x, -y-1/2, z-1/2'

loop_
_atom_site_type_symbol
_atom_site_label
_atom_site_fract_x
_atom_site_fract_y
_atom_site_fract_z
_atom_site_U_iso_or_equiv
_atom_site_adp_type
_atom_site_calc_flag
_atom_site_refinement_flags_occupancy
_atom_site_refinement_flags_posn
_atom_site_occupancy
_atom_site_disorder_assembly
_atom_site_disorder_group
C C1 0.26476(16) 1.03283(9) 1.05654(18) 0.0194(4) Uani d . . 1.0 . .
C C2 0.17878(17) 1.04270(9) 0.92790(19) 0.0197(4) Uani d . . 1.0 . .
C C3 0.15812(16) 0.98865(10) 0.81650(19) 0.0214(4) Uani d . . 1.0 . .
H H3 0.1023 0.9983 0.7291 0.026 Uiso calc . R 1.0 . .
C C4 0.21646(16) 0.92151(10) 0.82954(19) 0.0199(4) Uani d . . 1.0 A .
C C5 0.29937(16) 0.91058(9) 0.95781(19) 0.0204(4) Uani d . . 1.0 . .
H H5 0.3391 0.8646 0.9707 0.024 Uiso calc . R 1.0 . .
C C6 0.32660(16) 0.96462(10) 1.06866(18) 0.0193(4) Uani d . . 1.0 . .
C C7 0.10239(18) 1.11269(10) 0.8966(2) 0.0234(4) Uani d . . 1.0 . .
C C8 -0.02150(19) 1.08968(12) 0.8548(3) 0.0402(6) Uani d . . 1.0 . .
H H8A -0.0355 1.0582 0.7669 0.06 Uiso calc . R 1.0 . .
H H8B -0.0686 1.1344 0.8349 0.06 Uiso calc . R 1.0 . .
H H8C -0.0395 1.0617 0.936 0.06 Uiso calc . R 1.0 . .
C C9 0.1316(2) 1.15738(11) 0.7714(2) 0.0347(5) Uani d . . 1.0 . .
H H9A 0.2096 1.1745 0.8015 0.052 Uiso calc . R 1.0 . .
H H9B 0.0817 1.2006 0.7483 0.052 Uiso calc . R 1.0 . .
H H9C 0.1223 1.1256 0.6843 0.052 Uiso calc . R 1.0 . .
C C10 0.1168(3) 1.16431(14) 1.0294(3) 0.0560(8) Uani d . . 1.0 . .
H H10A 0.1064 1.1357 1.1142 0.084 Uiso calc . R 1.0 . .
H H10B 0.0609 1.2044 1.0075 0.084 Uiso calc . R 1.0 . .
H H10C 0.1922 1.186 1.0518 0.084 Uiso calc . R 1.0 . .
C C11 0.19024(17) 0.86107(10) 0.7096(2) 0.0237(4) Uani d . . 1.0 . .
C C12A 0.1094(3) 0.88701(19) 0.5690(4) 0.0530(6) Uani d P . 0.755(2) A 1
H H12A 0.1406 0.9307 0.5302 0.079 Uiso calc P R 0.755(2) A 1
H H12B 0.0373 0.9003 0.59 0.079 Uiso calc P R 0.755(2) A 1
H H12C 0.098 0.8467 0.4963 0.079 Uiso calc P R 0.755(2) A 1
C C13A 0.2981(3) 0.8363(2) 0.6670(4) 0.0530(6) Uani d P . 0.755(2) A 1
H H13A 0.3525 0.8185 0.7545 0.079 Uiso calc P R 0.755(2) A 1
H H13B 0.33 0.8787 0.6248 0.079 Uiso calc P R 0.755(2) A 1
H H13C 0.2806 0.796 0.5945 0.079 Uiso calc P R 0.755(2) A 1
C C14A 0.1423(3) 0.79344(19) 0.7703(4) 0.0530(6) Uani d P . 0.755(2) A 1
H H14A 0.1947 0.7769 0.8607 0.079 Uiso calc P R 0.755(2) A 1
H H14B 0.1308 0.7531 0.6977 0.079 Uiso calc P R 0.755(2) A 1
H H14C 0.0704 0.8067 0.7917 0.079 Uiso calc P R 0.755(2) A 1
C C12B 0.2178(11) 0.8933(6) 0.5748(11) 0.0530(6) Uani d P . 0.245(2) A 2
H H12D 0.1787 0.941 0.5507 0.079 Uiso calc P R 0.245(2) A 2
H H12E 0.1938 0.8586 0.4926 0.079 Uiso calc P R 0.245(2) A 2
H H12F 0.2989 0.9014 0.5931 0.079 Uiso calc P R 0.245(2) A 2
C C13B 0.2514(10) 0.7882(6) 0.7492(11) 0.0530(6) Uani d P . 0.245(2) A 2
H H13D 0.3324 0.7975 0.7779 0.079 Uiso calc P R 0.245(2) A 2
H H13E 0.2344 0.7547 0.6642 0.079 Uiso calc P R 0.245(2) A 2
H H13F 0.2273 0.765 0.8312 0.079 Uiso calc P R 0.245(2) A 2
C C14B 0.0613(10) 0.8472(6) 0.6645(12) 0.0530(6) Uani d P . 0.245(2) A 2
H H14D 0.0223 0.8948 0.6385 0.079 Uiso calc P R 0.245(2) A 2
H H14E 0.0369 0.8245 0.7468 0.079 Uiso calc P R 0.245(2) A 2
H H14F 0.0435 0.8135 0.5798 0.079 Uiso calc P R 0.245(2) A 2
C C15 0.42223(17) 0.94468(10) 1.2033(2) 0.0238(4) Uani d . . 1.0 . .
C C16 0.5200(2) 0.90547(13) 1.1585(2) 0.0380(6) Uani d . . 1.0 . .
H H16A 0.4951 0.8567 1.1154 0.057 Uiso calc . R 1.0 . .
H H16B 0.5819 0.8985 1.2452 0.057 Uiso calc . R 1.0 . .
H H16C 0.5455 0.9361 1.0862 0.057 Uiso calc . R 1.0 . .
C C17 0.3751(2) 0.89355(16) 1.3044(2) 0.0510(7) Uani d . . 1.0 . .
H H17A 0.346 0.8478 1.2515 0.076 Uiso calc . R 1.0 . .
H H17B 0.3143 0.9192 1.3357 0.076 Uiso calc . R 1.0 . .
H H17C 0.4347 0.8808 1.3907 0.076 Uiso calc . R 1.0 . .
C C18 0.4733(2) 1.01448(13) 1.2877(3) 0.0509(7) Uani d . . 1.0 . .
H H18A 0.5435 1.0011 1.3578 0.076 Uiso calc . R 1.0 . .
H H18B 0.4206 1.0352 1.3408 0.076 Uiso calc . R 1.0 . .
H H18C 0.4887 1.0517 1.2185 0.076 Uiso calc . R 1.0 . .
C C19 0.2342(3) 1.10266(15) 1.3874(2) 0.0519(7) Uani d . . 1.0 . .
H H19A 0.2953 1.1013 1.4764 0.078 Uiso calc . R 1.0 . .
H H19B 0.1894 1.057 1.3812 0.078 Uiso calc . R 1.0 . .
H H19C 0.1865 1.1461 1.391 0.078 Uiso calc . R 1.0 . .
C C20 0.3942(2) 1.19672(14) 1.2093(4) 0.0658(9) Uani d . . 1.0 . .
H H20A 0.352 1.2427 1.2147 0.099 Uiso calc . R 1.0 . .
H H20B 0.4194 1.1963 1.1178 0.099 Uiso calc . R 1.0 . .
H H20C 0.4594 1.1945 1.2931 0.099 Uiso calc . R 1.0 . .
Al Al1 0.29733(6) 1.10994(3) 1.21412(7) 0.02942(19) Uani d . . 1.0 . .

loop_
_atom_site_aniso_label
_atom_site_aniso_U_11
_atom_site_aniso_U_22
_atom_site_aniso_U_33
_atom_site_aniso_U_12
_atom_site_aniso_U_13
_atom_site_aniso_U_23
C1 0.0244(11) 0.0169(8) 0.0180(8) -0.0003(7) 0.0074(7) -0.0012(6)
C2 0.0252(11) 0.0162(8) 0.0197(9) 0.0015(7) 0.0091(8) 0.0016(6)
C3 0.0238(11) 0.0219(9) 0.0180(8) 0.0001(8) 0.0040(7) 0.0025(7)
C4 0.0232(11) 0.0163(8) 0.0207(9) -0.0034(7) 0.0064(7) -0.0014(7)
C5 0.0242(11) 0.0142(8) 0.0234(9) 0.0019(7) 0.0070(8) 0.0002(7)
C6 0.0216(10) 0.0179(8) 0.0186(8) 0.0001(7) 0.0054(7) 0.0007(6)
C7 0.0301(12) 0.0184(8) 0.0217(9) 0.0066(8) 0.0062(8) 0.0032(7)
C8 0.0301(13) 0.0305(11) 0.0636(16) 0.0098(10) 0.0184(11) 0.0143(10)
C9 0.0403(14) 0.0254(10) 0.0432(12) 0.0084(9) 0.0195(11) 0.0134(9)
C10 0.081(2) 0.0444(14) 0.0349(12) 0.0418(14) -0.0022(13) -0.0095(10)
C11 0.0265(12) 0.0196(9) 0.0239(9) -0.0041(8) 0.0035(8) -0.0056(7)
C12A 0.0635(15) 0.0488(11) 0.0454(10) -0.0109(10) 0.0106(10) -0.0268(9)
C13A 0.0635(15) 0.0488(11) 0.0454(10) -0.0109(10) 0.0106(10) -0.0268(9)
C14A 0.0635(15) 0.0488(11) 0.0454(10) -0.0109(10) 0.0106(10) -0.0268(9)
C12B 0.0635(15) 0.0488(11) 0.0454(10) -0.0109(10) 0.0106(10) -0.0268(9)
C13B 0.0635(15) 0.0488(11) 0.0454(10) -0.0109(10) 0.0106(10) -0.0268(9)
C14B 0.0635(15) 0.0488(11) 0.0454(10) -0.0109(10) 0.0106(10) -0.0268(9)
C15 0.0263(11) 0.0225(9) 0.0208(9) 0.0038(8) 0.0021(8) -0.0010(7)
C16 0.0340(14) 0.0486(14) 0.0279(11) 0.0186(11) 0.0008(9) -0.0007(9)
C17 0.0459(17) 0.0766(19) 0.0262(11) -0.0069(14) 0.0002(11) 0.0214(12)
C18 0.0438(16) 0.0412(13) 0.0511(15) 0.0133(12) -0.0217(12) -0.0174(11)
C19 0.070(2) 0.0606(17) 0.0247(11) 0.0239(14) 0.0112(12) -0.0057(10)
C20 0.0496(19) 0.0284(13) 0.121(3) -0.0044(12) 0.0227(18) -0.0313(15)
Al1 0.0321(4) 0.0240(3) 0.0314(3) 0.0024(3) 0.0060(3) -0.0109(2)

loop_
_atom_type_symbol
_atom_type_description
_atom_type_scat_dispersion_real
_atom_type_scat_dispersion_imag
_atom_type_scat_source
C C 0.0033 0.0016 'International Tables Vol C Tables 4.2.6.8 and 6.1.1.4'
H H 0.0000 0.0000 'International Tables Vol C Tables 4.2.6.8 and 6.1.1.4'
Al Al 0.0645 0.0514 'International Tables Vol C Tables 4.2.6.8 and 6.1.1.4'

loop_
_geom_angle_atom_site_label_1
_geom_angle_atom_site_label_2
_geom_angle_atom_site_label_3
_geom_angle
C2 C1 C6 116.73(15)
C2 C1 Al1 121.59(13)
C6 C1 Al1 121.68(13)
C3 C2 C1 121.04(16)
C3 C2 C7 115.05(16)
C1 C2 C7 123.91(16)
C4 C3 C2 122.28(17)
C4 C3 H3 118.9
C2 C3 H3 118.9
C3 C4 C5 116.93(16)
C3 C4 C11 122.07(17)
C5 C4 C11 121.00(16)
C4 C5 C6 122.67(17)
C4 C5 H5 118.7
C6 C5 H5 118.7
C5 C6 C1 120.24(17)
C5 C6 C15 116.51(16)
C1 C6 C15 123.21(15)
C10 C7 C8 106.58(19)
C10 C7 C9 107.83(19)
C8 C7 C9 110.13(17)
C10 C7 C2 112.84(16)
C8 C7 C2 110.44(16)
C9 C7 C2 108.98(16)
C7 C8 H8A 109.5
C7 C8 H8B 109.5
H8A C8 H8B 109.5
C7 C8 H8C 109.5
H8A C8 H8C 109.5
H8B C8 H8C 109.5
C7 C9 H9A 109.5
C7 C9 H9B 109.5
H9A C9 H9B 109.5
C7 C9 H9C 109.5
H9A C9 H9C 109.5
H9B C9 H9C 109.5
C7 C10 H10A 109.5
C7 C10 H10B 109.5
H10A C10 H10B 109.5
C7 C10 H10C 109.5
H10A C10 H10C 109.5
H10B C10 H10C 109.5
C12B C11 C13B 109.9(6)
C12B C11 C14A 144.1(4)
C13B C11 C14A 55.3(5)
C12B C11 C12A 52.0(5)
C13B C11 C12A 131.4(4)
C14A C11 C12A 109.7(2)
C12B C11 C13A 60.6(5)
C13B C11 C13A 53.5(5)
C14A C11 C13A 107.7(2)
C12A C11 C13A 106.7(2)
C12B C11 C4 107.2(4)
C13B C11 C4 115.1(4)
C14A C11 C4 108.67(17)
C12A C11 C4 113.45(18)
C13A C11 C4 110.49(18)
C12B C11 C14B 104.6(7)
C13B C11 C14B 110.1(6)
C14A C11 C14B 60.9(5)
C12A C11 C14B 53.3(5)
C13A C11 C14B 140.0(4)
C4 C11 C14B 109.4(4)
C11 C12A H12A 109.5
C11 C12A H12B 109.5
H12A C12A H12B 109.5
C11 C12A H12C 109.5
H12A C12A H12C 109.5
H12B C12A H12C 109.5
C11 C13A H13A 109.5
C11 C13A H13B 109.5
H13A C13A H13B 109.5
C11 C13A H13C 109.5
H13A C13A H13C 109.5
H13B C13A H13C 109.5
C11 C14A H14A 109.5
C11 C14A H14B 109.5
H14A C14A H14B 109.5
C11 C14A H14C 109.5
H14A C14A H14C 109.5
H14B C14A H14C 109.5
C11 C12B H12D 109.5
C11 C12B H12E 109.5
H12D C12B H12E 109.5
C11 C12B H12F 109.5
H12D C12B H12F 109.5
H12E C12B H12F 109.5
C11 C13B H13D 109.5
C11 C13B H13E 109.5
H13D C13B H13E 109.5
C11 C13B H13F 109.5
H13D C13B H13F 109.5
H13E C13B H13F 109.5
C11 C14B H14D 109.5
C11 C14B H14E 109.5
H14D C14B H14E 109.5
C11 C14B H14F 109.5
H14D C14B H14F 109.5
H14E C14B H14F 109.5
C17 C15 C18 109.75(19)
C17 C15 C16 109.46(19)
C18 C15 C16 105.34(19)
C17 C15 C6 108.58(18)
C18 C15 C6 111.76(16)
C16 C15 C6 111.89(15)
C15 C16 H16A 109.5
C15 C16 H16B 109.5
H16A C16 H16B 109.5
C15 C16 H16C 109.5
H16A C16 H16C 109.5
H16B C16 H16C 109.5
C15 C17 H17A 109.5
C15 C17 H17B 109.5
H17A C17 H17B 109.5
C15 C17 H17C 109.5
H17A C17 H17C 109.5
H17B C17 H17C 109.5
C15 C18 H18A 109.5
C15 C18 H18B 109.5
H18A C18 H18B 109.5
C15 C18 H18C 109.5
H18A C18 H18C 109.5
H18B C18 H18C 109.5
Al1 C19 H19A 109.5
Al1 C19 H19B 109.5
H19A C19 H19B 109.5
Al1 C19 H19C 109.5
H19A C19 H19C 109.5
H19B C19 H19C 109.5
Al1 C20 H20A 109.5
Al1 C20 H20B 109.5
H20A C20 H20B 109.5
Al1 C20 H20C 109.5
H20A C20 H20C 109.5
H20B C20 H20C 109.5
C20 Al1 C19 115.59(13)
C20 Al1 C1 123.16(11)
C19 Al1 C1 121.24(10)

loop_
_geom_bond_atom_site_label_1
_geom_bond_atom_site_label_2
_geom_bond_distance
C1 C2 1.412(3)
C1 C6 1.429(3)
C1 Al1 1.9928(18)
C2 C3 1.403(2)
C2 C7 1.551(2)
C3 C4 1.390(3)
C3 H3 0.95
C4 C5 1.392(3)
C4 C11 1.539(2)
C5 C6 1.402(2)
C5 H5 0.95
C6 C15 1.547(3)
C7 C10 1.528(3)
C7 C8 1.534(3)
C7 C9 1.534(3)
C8 H8A 0.98
C8 H8B 0.98
C8 H8C 0.98
C9 H9A 0.98
C9 H9B 0.98
C9 H9C 0.98
C10 H10A 0.98
C10 H10B 0.98
C10 H10C 0.98
C11 C12B 1.501(11)
C11 C13B 1.508(12)
C11 C14A 1.516(4)
C11 C12A 1.522(4)
C11 C13A 1.538(4)
C11 C14B 1.559(12)
C12A H12A 0.98
C12A H12B 0.98
C12A H12C 0.98
C13A H13A 0.98
C13A H13B 0.98
C13A H13C 0.98
C14A H14A 0.98
C14A H14B 0.98
C14A H14C 0.98
C12B H12D 0.98
C12B H12E 0.98
C12B H12F 0.98
C13B H13D 0.98
C13B H13E 0.98
C13B H13F 0.98
C14B H14D 0.98
C14B H14E 0.98
C14B H14F 0.98
C15 C17 1.528(3)
C15 C18 1.532(3)
C15 C16 1.534(3)
C16 H16A 0.98
C16 H16B 0.98
C16 H16C 0.98
C17 H17A 0.98
C17 H17B 0.98
C17 H17C 0.98
C18 H18A 0.98
C18 H18B 0.98
C18 H18C 0.98
C19 Al1 1.965(2)
C19 H19A 0.98
C19 H19B 0.98
C19 H19C 0.98
C20 Al1 1.964(3)
C20 H20A 0.98
C20 H20B 0.98
C20 H20C 0.98

loop_
_geom_torsion_atom_site_label_1
_geom_torsion_atom_site_label_2
_geom_torsion_atom_site_label_3
_geom_torsion_atom_site_label_4
_geom_torsion
C6 C1 C2 C3 -1.7(3)
Al1 C1 C2 C3 178.74(13)
C6 C1 C2 C7 179.36(17)
Al1 C1 C2 C7 -0.1(3)
C1 C2 C3 C4 3.4(3)
C7 C2 C3 C4 -177.66(17)
C2 C3 C4 C5 -1.6(3)
C2 C3 C4 C11 177.50(17)
C3 C4 C5 C6 -1.7(3)
C11 C4 C5 C6 179.20(16)
C4 C5 C6 C1 3.2(3)
C4 C5 C6 C15 -178.90(17)
C2 C1 C6 C5 -1.4(3)
Al1 C1 C6 C5 178.10(13)
C2 C1 C6 C15 -179.12(17)
Al1 C1 C6 C15 0.4(3)
C3 C2 C7 C10 171.8(2)
C1 C2 C7 C10 -9.3(3)
C3 C2 C7 C8 52.6(2)
C1 C2 C7 C8 -128.4(2)
C3 C2 C7 C9 -68.5(2)
C1 C2 C7 C9 110.5(2)
C3 C4 C11 C12B 64.5(6)
C5 C4 C11 C12B -116.5(5)
C3 C4 C11 C13B -172.9(5)
C5 C4 C11 C13B 6.2(6)
C3 C4 C11 C14A -113.2(2)
C5 C4 C11 C14A 65.8(3)
C3 C4 C11 C12A 9.2(3)
C5 C4 C11 C12A -171.8(2)
C3 C4 C11 C13A 128.9(2)
C5 C4 C11 C13A -52.1(3)
C3 C4 C11 C14B -48.3(5)
C5 C4 C11 C14B 130.7(5)
C5 C6 C15 C17 -79.5(2)
C1 C6 C15 C17 98.3(2)
C5 C6 C15 C18 159.30(19)
C1 C6 C15 C18 -22.9(3)
C5 C6 C15 C16 41.4(2)
C1 C6 C15 C16 -140.78(19)
C2 C1 Al1 C20 -84.2(2)
C6 C1 Al1 C20 96.30(18)
C2 C1 Al1 C19 96.42(17)
C6 C1 Al1 C19 -83.07(18)
